data_7050948
loop_
_publ_author_name
'Jones, Cameron'
'Junk, Peter'
'Richards, Anne F.'
'Waugh, M.'

_publ_section_title
;
The interaction of phosphavinyl Grignard reagents with group 15 halides:
synthesis and structural characterization of novel heterocyclic and
heterocage compounds
;
_journal_name_full 'New Journal of Chemistry'
_journal_paper_doi 10.1039/b204663f
_journal_year 2002
_chemical_formula_sum 'C22 H40 Cl2 P4'
_chemical_formula_weight 499.32
_space_group_IT_number 14
_symmetry_cell_setting monoclinic
_symmetry_space_group_name_Hall '-P 2yn'
_symmetry_space_group_name_H-M 'P 1 21/n 1'
_cell_angle_alpha 90.00
_cell_angle_beta 93.34(3)
_cell_angle_gamma 90.00
_cell_formula_units_Z 4
_cell_length_a 9.4270(19)
_cell_length_b 16.555(3)
_cell_length_c 16.512(3)
_cell_measurement_temperature 150(2)
_cell_volume 2572.6(9)
_diffrn_ambient_temperature 293(2)
_exptl_crystal_density_diffrn 1.289
_cod_original_sg_symbol_H-M 'P 21/n'
_cod_database_code 7050948

loop_
_symmetry_equiv_pos_as_xyz
'x, y, z'
'-x+1/2, y+1/2, -z+1/2'
'-x, -y, -z'
'x-1/2, -y-1/2, z-1/2'

loop_
_atom_site_label
_atom_site_type_symbol
_atom_site_fract_x
_atom_site_fract_y
_atom_site_fract_z
_atom_site_U_iso_or_equiv
_atom_site_adp_type
_atom_site_occupancy
_atom_site_symmetry_multiplicity
_atom_site_calc_flag
_atom_site_refinement_flags
_atom_site_disorder_assembly
_atom_site_disorder_group
Cl1 Cl 0.05922(4) 0.22853(2) 0.30755(2) 0.03165(9) Uani 1 1 d . . .
Cl2 Cl 0.40477(4) 0.23985(2) 0.26440(2) 0.03351(10) Uani 1 1 d . . .
P1 P 0.01321(4) 0.32325(2) 0.22706(2) 0.02193(8) Uani 1 1 d . . .
P2 P 0.30941(4) 0.28961(2) 0.15807(2) 0.02094(8) Uani 1 1 d . . .
P3 P 0.06519(3) 0.38236(2) 0.09219(2) 0.01799(8) Uani 1 1 d . . .
P4 P 0.14242(4) 0.19774(2) 0.12510(2) 0.02099(8) Uani 1 1 d . . .
C1 C 0.18197(14) 0.36592(8) 0.19156(8) 0.0191(3) Uani 1 1 d . . .
C2 C -0.00178(14) 0.27794(8) 0.12202(8) 0.0195(3) Uani 1 1 d . . .
C3 C 0.24368(15) 0.43945(9) 0.24227(8) 0.0229(3) Uani 1 1 d . . .
C4 C 0.24296(17) 0.41884(10) 0.33282(9) 0.0309(3) Uani 1 1 d . . .
H4A H 0.2833 0.4629 0.3642 0.046 Uiso 1 1 calc R . .
H4B H 0.2981 0.3709 0.3437 0.046 Uiso 1 1 calc R . .
H4C H 0.1470 0.4099 0.3472 0.046 Uiso 1 1 calc R . .
C5 C 0.15283(18) 0.51477(10) 0.22642(11) 0.0365(4) Uani 1 1 d . . .
H5A H 0.0558 0.5029 0.2367 0.055 Uiso 1 1 calc R . .
H5B H 0.1585 0.5312 0.1709 0.055 Uiso 1 1 calc R . .
H5C H 0.1870 0.5575 0.2616 0.055 Uiso 1 1 calc R . .
C6 C 0.39715(16) 0.45967(10) 0.22391(9) 0.0320(3) Uani 1 1 d . . .
H6A H 0.4013 0.4725 0.1674 0.048 Uiso 1 1 calc R . .
H6B H 0.4570 0.4140 0.2368 0.048 Uiso 1 1 calc R . .
H6C H 0.4293 0.5052 0.2560 0.048 Uiso 1 1 calc R . .
C7 C 0.18315(14) 0.37887(8) 0.00440(8) 0.0194(3) Uani 1 1 d . . .
H7 H 0.2524 0.3350 0.0124 0.023 Uiso 1 1 calc R . .
C8 C 0.26102(16) 0.46036(9) 0.00190(8) 0.0261(3) Uani 1 1 d . . .
H8A H 0.1920 0.5038 -0.0034 0.031 Uiso 1 1 calc R . .
H8B H 0.3174 0.4682 0.0523 0.031 Uiso 1 1 calc R . .
C9 C 0.35777(16) 0.46341(10) -0.06920(9) 0.0299(3) Uani 1 1 d . . .
H9A H 0.4037 0.5158 -0.0704 0.036 Uiso 1 1 calc R . .
H9B H 0.4312 0.4226 -0.0617 0.036 Uiso 1 1 calc R . .
C10 C 0.27414(16) 0.44893(10) -0.14960(9) 0.0298(3) Uani 1 1 d . . .
H10A H 0.2084 0.4932 -0.1604 0.036 Uiso 1 1 calc R . .
H10B H 0.3390 0.4472 -0.1931 0.036 Uiso 1 1 calc R . .
C11 C 0.19227(16) 0.37005(10) -0.14762(9) 0.0280(3) Uani 1 1 d . . .
H11A H 0.2589 0.3254 -0.1436 0.034 Uiso 1 1 calc R . .
H11B H 0.1347 0.3640 -0.1979 0.034 Uiso 1 1 calc R . .
C12 C 0.09618(14) 0.36676(9) -0.07602(8) 0.0226(3) Uani 1 1 d . . .
H12A H 0.0484 0.3149 -0.0755 0.027 Uiso 1 1 calc R . .
H12B H 0.0243 0.4086 -0.0822 0.027 Uiso 1 1 calc R . .
C13 C -0.15747(14) 0.25234(9) 0.09387(9) 0.0238(3) Uani 1 1 d . . .
C14 C -0.26674(16) 0.31049(11) 0.12743(12) 0.0385(4) Uani 1 1 d . . .
H14A H -0.2425 0.3650 0.1142 0.058 Uiso 1 1 calc R . .
H14B H -0.2664 0.3047 0.1853 0.058 Uiso 1 1 calc R . .
H14C H -0.3596 0.2980 0.1038 0.058 Uiso 1 1 calc R . .
C15 C -0.18860(17) 0.16765(10) 0.12561(11) 0.0358(4) Uani 1 1 d . . .
H15A H -0.1681 0.1660 0.1832 0.054 Uiso 1 1 calc R . .
H15B H -0.1303 0.1289 0.0998 0.054 Uiso 1 1 calc R . .
H15C H -0.2869 0.1549 0.1137 0.054 Uiso 1 1 calc R . .
C16 C -0.17926(16) 0.25408(10) 0.00147(10) 0.0321(3) Uani 1 1 d . . .
H16A H -0.2721 0.2337 -0.0144 0.048 Uiso 1 1 calc R . .
H16B H -0.1086 0.2210 -0.0218 0.048 Uiso 1 1 calc R . .
H16C H -0.1707 0.3086 -0.0174 0.048 Uiso 1 1 calc R . .
C17 C 0.19415(16) 0.16938(8) 0.02063(8) 0.0243(3) Uani 1 1 d . . .
H17 H 0.1814 0.2155 -0.0163 0.029 Uiso 1 1 calc R . .
C18 C 0.10569(17) 0.09707(10) -0.01151(10) 0.0315(3) Uani 1 1 d . . .
H18A H 0.1135 0.0534 0.0277 0.038 Uiso 1 1 calc R . .
H18B H 0.0065 0.1127 -0.0182 0.038 Uiso 1 1 calc R . .
C19 C 0.1561(2) 0.06764(11) -0.09276(10) 0.0419(4) Uani 1 1 d . . .
H19A H 0.0993 0.0216 -0.1112 0.050 Uiso 1 1 calc R . .
H19B H 0.1428 0.1102 -0.1328 0.050 Uiso 1 1 calc R . .
C20 C 0.3118(2) 0.04351(11) -0.08520(12) 0.0465(5) Uani 1 1 d . . .
H20A H 0.3234 -0.0031 -0.0499 0.056 Uiso 1 1 calc R . .
H20B H 0.3427 0.0285 -0.1382 0.056 Uiso 1 1 calc R . .
C21 C 0.4034(2) 0.11237(13) -0.05106(13) 0.0518(5) Uani 1 1 d . . .
H21A H 0.4026 0.1560 -0.0903 0.062 Uiso 1 1 calc R . .
H21B H 0.5006 0.0938 -0.0422 0.062 Uiso 1 1 calc R . .
C22 C 0.35112(17) 0.14414(11) 0.02853(11) 0.0371(4) Uani 1 1 d . . .
H22A H 0.4084 0.1903 0.0461 0.044 Uiso 1 1 calc R . .
H22B H 0.3634 0.1025 0.0697 0.044 Uiso 1 1 calc R . .

loop_
_atom_site_aniso_label
_atom_site_aniso_U_11
_atom_site_aniso_U_22
_atom_site_aniso_U_33
_atom_site_aniso_U_23
_atom_site_aniso_U_13
_atom_site_aniso_U_12
Cl1 0.0396(2) 0.0336(2) 0.02207(17) 0.00554(14) 0.00445(14) -0.00560(16)
Cl2 0.0338(2) 0.0357(2) 0.02947(19) 0.00504(15) -0.01168(15) 0.00640(16)
P1 0.02116(17) 0.02593(18) 0.01896(17) -0.00081(14) 0.00354(13) -0.00303(14)
P2 0.01822(16) 0.02517(18) 0.01912(17) 0.00050(13) -0.00173(13) 0.00187(13)
P3 0.01626(15) 0.01981(17) 0.01765(16) 0.00073(12) -0.00105(12) -0.00099(12)
P4 0.02204(17) 0.02071(17) 0.02020(17) 0.00101(13) 0.00100(13) 0.00074(13)
C1 0.0192(6) 0.0226(6) 0.0155(6) 0.0013(5) -0.0003(5) -0.0012(5)
C2 0.0188(6) 0.0197(6) 0.0200(6) -0.0001(5) 0.0015(5) -0.0015(5)
C3 0.0240(7) 0.0252(7) 0.0191(6) -0.0017(5) -0.0024(5) -0.0044(5)
C4 0.0362(8) 0.0376(9) 0.0190(7) -0.0046(6) 0.0015(6) -0.0090(7)
C5 0.0410(9) 0.0252(8) 0.0416(9) -0.0093(7) -0.0120(7) 0.0008(7)
C6 0.0296(8) 0.0440(9) 0.0219(7) -0.0022(6) -0.0028(6) -0.0141(7)
C7 0.0188(6) 0.0223(6) 0.0168(6) 0.0020(5) -0.0006(5) -0.0003(5)
C8 0.0275(7) 0.0310(8) 0.0195(7) -0.0005(6) -0.0009(5) -0.0105(6)
C9 0.0249(7) 0.0404(9) 0.0242(7) 0.0015(6) 0.0009(6) -0.0126(6)
C10 0.0306(8) 0.0394(9) 0.0196(7) 0.0011(6) 0.0028(6) -0.0118(7)
C11 0.0297(7) 0.0349(8) 0.0196(7) -0.0037(6) 0.0019(6) -0.0074(6)
C12 0.0224(6) 0.0269(7) 0.0182(6) 0.0009(5) -0.0014(5) -0.0064(5)
C13 0.0170(6) 0.0253(7) 0.0289(7) -0.0030(6) 0.0009(5) -0.0048(5)
C14 0.0185(7) 0.0415(9) 0.0556(11) -0.0134(8) 0.0036(7) -0.0035(7)
C15 0.0311(8) 0.0337(9) 0.0423(9) 0.0040(7) -0.0006(7) -0.0132(7)
C16 0.0230(7) 0.0414(9) 0.0310(8) -0.0001(7) -0.0061(6) -0.0066(6)
C17 0.0319(7) 0.0202(7) 0.0209(7) -0.0001(5) 0.0022(5) 0.0019(6)
C18 0.0321(8) 0.0283(8) 0.0335(8) -0.0073(6) -0.0043(6) 0.0024(6)
C19 0.0602(11) 0.0337(9) 0.0308(9) -0.0101(7) -0.0057(8) 0.0040(8)
C20 0.0595(12) 0.0392(10) 0.0425(10) -0.0162(8) 0.0167(9) 0.0014(9)
C21 0.0503(11) 0.0498(11) 0.0585(12) -0.0198(10) 0.0302(10) -0.0085(9)
C22 0.0281(8) 0.0411(9) 0.0429(9) -0.0155(8) 0.0103(7) -0.0031(7)

loop_
_geom_bond_atom_site_label_1
_geom_bond_atom_site_label_2
_geom_bond_distance
_geom_bond_site_symmetry_2
_geom_bond_publ_flag
Cl1 P1 2.0848(6) . ?
Cl2 P2 2.0943(7) . ?
P1 C1 1.8660(14) . ?
P1 C2 1.8873(14) . ?
P2 C1 1.8500(14) . ?
P2 P4 2.2334(6) . ?
P3 C7 1.8786(14) . ?
P3 C2 1.9146(14) . ?
P3 C1 1.9411(14) . ?
P4 C17 1.8792(15) . ?
P4 C2 1.8989(14) . ?
C1 C3 1.5700(19) . ?
C2 C13 1.5718(18) . ?
C3 C5 1.527(2) . ?
C3 C6 1.532(2) . ?
C3 C4 1.534(2) . ?
C7 C12 1.5326(18) . ?
C7 C8 1.5377(19) . ?
C8 C9 1.529(2) . ?
C9 C10 1.523(2) . ?
C10 C11 1.518(2) . ?
C11 C12 1.5317(19) . ?
C13 C16 1.528(2) . ?
C13 C15 1.531(2) . ?
C13 C14 1.537(2) . ?
C17 C18 1.536(2) . ?
C17 C22 1.536(2) . ?
C18 C19 1.529(2) . ?
C19 C20 1.520(3) . ?
C20 C21 1.518(3) . ?
C21 C22 1.524(2) . ?
